data_7022892
loop_
_publ_author_name
'Wang, Xiuli'
'Luan, Jian'
'Lin, Hongyan'
'Lu, Qilin'
'Xu, Chuang'
'Liu, Guocheng'

_publ_section_title
;
 Effect of flexible bis-pyridyl-bis-amide ligands and dicarboxylates on
 the assembly and properties of multifunctional Cu(II) metal-organic
 coordination polymers.
;
_journal_issue 23
_journal_name_full 'Dalton transactions (Cambridge, England : 2003)'
_journal_page_first 8375
_journal_page_last 8386
_journal_paper_doi 10.1039/c3dt50202c
_journal_volume 42
_journal_year 2013
_chemical_formula_sum 'C22 H24 Cu N4 O9'
_chemical_formula_weight 551.99
_chemical_name_systematic
;
?
;
_space_group_IT_number 2
_symmetry_cell_setting triclinic
_symmetry_space_group_name_Hall '-P 1'
_symmetry_space_group_name_H-M 'P -1'
_atom_sites_solution_hydrogens geom
_atom_sites_solution_primary direct
_atom_sites_solution_secondary difmap
_audit_creation_method SHELXL-97
_cell_angle_alpha 106.938(5)
_cell_angle_beta 101.838(5)
_cell_angle_gamma 92.317(4)
_cell_formula_units_Z 2
_cell_length_a 10.004(3)
_cell_length_b 10.719(3)
_cell_length_c 11.754(3)
_cell_measurement_reflns_used 2580
_cell_measurement_temperature 296(2)
_cell_measurement_theta_max 25.15
_cell_measurement_theta_min 2.13
_cell_volume 1173.3(6)
_computing_cell_refinement 'SMART (Bruker, 2001)'
_computing_data_collection 'SMART (Bruker, 2001)'
_computing_data_reduction 'SAINT+ (Bruker, 1999)'
_computing_molecular_graphics 'PLATON (Spek, 2003)'
_computing_publication_material 'SHELXTL (1998)'
_computing_structure_refinement 'SHELXL-97 (Sheldrick, 2008)'
_computing_structure_solution 'SHELXS-97 (Sheldrick, 2008)'
_diffrn_ambient_temperature 296(2)
_diffrn_measured_fraction_theta_full 0.992
_diffrn_measured_fraction_theta_max 0.992
_diffrn_measurement_device_type 'CCD area detector'
_diffrn_measurement_method 'phi and omega scans'
_diffrn_radiation_monochromator graphite
_diffrn_radiation_source 'fine-focus sealed tube'
_diffrn_radiation_type MoK\a
_diffrn_radiation_wavelength 0.71073
_diffrn_reflns_av_R_equivalents 0.0165
_diffrn_reflns_av_unetI/netI 0.0340
_diffrn_reflns_limit_h_max 11
_diffrn_reflns_limit_h_min -11
_diffrn_reflns_limit_k_max 12
_diffrn_reflns_limit_k_min -12
_diffrn_reflns_limit_l_max 10
_diffrn_reflns_limit_l_min -13
_diffrn_reflns_number 6230
_diffrn_reflns_theta_full 25.00
_diffrn_reflns_theta_max 25.00
_diffrn_reflns_theta_min 2.00
_exptl_absorpt_coefficient_mu 0.992
_exptl_absorpt_correction_T_max 0.870
_exptl_absorpt_correction_T_min 0.836
_exptl_absorpt_correction_type empirical
_exptl_absorpt_process_details SADABS
_exptl_crystal_colour GREEN
_exptl_crystal_density_diffrn 1.563
_exptl_crystal_density_method 'not measured'
_exptl_crystal_description BLOCK
_exptl_crystal_F_000 570
_exptl_crystal_size_max 0.18
_exptl_crystal_size_mid 0.16
_exptl_crystal_size_min 0.14
_refine_diff_density_max 0.398
_refine_diff_density_min -0.411
_refine_diff_density_rms 0.060
_refine_ls_extinction_method none
_refine_ls_goodness_of_fit_ref 1.048
_refine_ls_hydrogen_treatment constr
_refine_ls_matrix_type full
_refine_ls_number_parameters 325
_refine_ls_number_reflns 4091
_refine_ls_number_restraints 0
_refine_ls_restrained_S_all 1.048
_refine_ls_R_factor_all 0.0455
_refine_ls_R_factor_gt 0.0356
_refine_ls_shift/su_max 0.001
_refine_ls_shift/su_mean 0.000
_refine_ls_structure_factor_coef Fsqd
_refine_ls_weighting_details 'calc w=1/[\s^2^(Fo^2^)+(0.0474P)^2^+0.6069P] where P=(Fo^2^+2Fc^2^)/3'
_refine_ls_weighting_scheme calc
_refine_ls_wR_factor_gt 0.0886
_refine_ls_wR_factor_ref 0.0925
_reflns_number_gt 3465
_reflns_number_total 4091
_reflns_threshold_expression >2sigma(I)
_cod_data_source_file c3dt50202c.txt
_cod_data_source_block lj-3
_cod_depositor_comments
;
The following automatic conversions were performed:

'_symmetry_cell_setting' value 'Triclinic' changed to 'triclinic'
according to /home/saulius/struct/CIF-dictionaries/cif_core.dic
dictionary named 'cif_core.dic' version 2.4.2 from 2011-04-26.

Automatic conversion script
Id: cif_fix_values 1891 2012-01-12 08:04:46Z andrius 
;
_cod_original_cell_volume 1173.2(6)
_cod_original_sg_symbol_H-M 'P -1 '
_cod_database_code 7022892

loop_
_symmetry_equiv_pos_as_xyz
'x, y, z'
'-x, -y, -z'

loop_
_atom_site_label
_atom_site_type_symbol
_atom_site_fract_x
_atom_site_fract_y
_atom_site_fract_z
_atom_site_U_iso_or_equiv
_atom_site_adp_type
_atom_site_occupancy
_atom_site_symmetry_multiplicity
_atom_site_calc_flag
_atom_site_refinement_flags
Cu1 Cu 0.86523(3) 0.14352(3) 0.51345(3) 0.02314(12) Uani 1 1 d .
O1 O 0.75960(18) 0.36566(19) 0.5749(2) 0.0376(5) Uani 1 1 d .
C1 C 0.6619(2) 0.2850(3) 0.5655(2) 0.0244(6) Uani 1 1 d .
O1W O 0.3947(2) -0.0425(2) 0.2898(2) 0.0531(6) Uani 1 1 d .
H1WA H 0.4542 0.0223 0.3294 0.064 Uiso 1 1 d R
H1WB H 0.3634 -0.0699 0.3413 0.064 Uiso 1 1 d R
O2 O 0.67216(17) 0.16233(18) 0.53986(17) 0.0286(4) Uani 1 1 d .
N1 N 0.9444(2) 0.1801(2) 0.6953(2) 0.0251(5) Uani 1 1 d .
C2 C 0.5252(2) 0.3306(2) 0.5836(2) 0.0233(6) Uani 1 1 d .
O2W O 0.8717(3) 0.6109(3) 0.7324(3) 0.0771(9) Uani 1 1 d .
H2WA H 0.8359 0.5357 0.6843 0.093 Uiso 1 1 d R
H2WB H 0.9568 0.6165 0.7334 0.093 Uiso 1 1 d R
O3 O 0.03962(17) 0.22925(18) 0.50588(17) 0.0288(4) Uani 1 1 d .
N2 N 1.2377(3) 0.5009(3) 1.0376(2) 0.0451(7) Uani 1 1 d .
H3B H 1.2606 0.4386 1.0677 0.054 Uiso 1 1 calc R
C3 C 0.4087(2) 0.2416(2) 0.5511(2) 0.0225(5) Uani 1 1 d .
H3A H 0.4165 0.1522 0.5230 0.027 Uiso 1 1 calc R
O3W O 0.7437(4) -0.1582(3) -0.2119(3) 0.0829(10) Uani 1 1 d .
H3WA H 0.6893 -0.2279 -0.2436 0.099 Uiso 1 1 d R
H3WB H 0.7953 -0.1551 -0.2607 0.099 Uiso 1 1 d R
O4 O 1.1056(2) 0.5602(2) 0.8895(2) 0.0491(6) Uani 1 1 d .
N3 N 0.7944(2) 0.1077(2) 0.3313(2) 0.0271(5) Uani 1 1 d .
C4 C 0.2803(2) 0.2840(2) 0.5599(2) 0.0217(5) Uani 1 1 d .
O5 O 0.6197(2) -0.2271(2) -0.0358(2) 0.0488(6) Uani 1 1 d .
N4 N 0.4983(2) -0.2116(2) 0.1076(2) 0.0363(6) Uani 1 1 d .
H5A H 0.4793 -0.1639 0.1738 0.044 Uiso 1 1 calc R
C5 C 0.1554(3) 0.1850(2) 0.5219(2) 0.0222(6) Uani 1 1 d .
O6 O 0.17299(19) 0.06883(18) 0.50976(19) 0.0364(5) Uani 1 1 d .
C6 C 0.2706(3) 0.4175(3) 0.6057(3) 0.0309(6) Uani 1 1 d .
H6A H 0.1854 0.4472 0.6113 0.037 Uiso 1 1 calc R
C7 C 0.3870(3) 0.5067(3) 0.6430(3) 0.0379(7) Uani 1 1 d .
H7A H 0.3802 0.5955 0.6768 0.045 Uiso 1 1 calc R
C8 C 0.5133(3) 0.4641(3) 0.6302(3) 0.0328(7) Uani 1 1 d .
H8A H 0.5906 0.5247 0.6527 0.039 Uiso 1 1 calc R
C9 C 1.0093(3) 0.2997(3) 0.7574(2) 0.0260(6) Uani 1 1 d .
H9A H 1.0126 0.3609 0.7157 0.031 Uiso 1 1 calc R
C10 C 1.0718(3) 0.3371(3) 0.8803(2) 0.0255(6) Uani 1 1 d .
C11 C 1.1404(3) 0.4748(3) 0.9366(3) 0.0284(6) Uani 1 1 d .
C12 C 1.3075(3) 0.6334(3) 1.0995(3) 0.0438(8) Uani 1 1 d .
H12A H 1.3397 0.6444 1.1859 0.053 Uiso 1 1 calc R
H12B H 1.2429 0.6970 1.0912 0.053 Uiso 1 1 calc R
C13 C 1.0641(3) 0.2463(3) 0.9434(3) 0.0309(6) Uani 1 1 d .
H13A H 1.1044 0.2676 1.0262 0.037 Uiso 1 1 calc R
C14 C 0.9952(3) 0.1238(3) 0.8796(3) 0.0340(7) Uani 1 1 d .
H14A H 0.9872 0.0618 0.9198 0.041 Uiso 1 1 calc R
C15 C 0.9383(3) 0.0933(3) 0.7568(3) 0.0298(6) Uani 1 1 d .
H15A H 0.8940 0.0096 0.7149 0.036 Uiso 1 1 calc R
C16 C 0.7114(3) -0.0008(3) 0.2632(2) 0.0270(6) Uani 1 1 d .
H16A H 0.6789 -0.0558 0.3022 0.032 Uiso 1 1 calc R
C17 C 0.6716(3) -0.0348(3) 0.1371(3) 0.0294(6) Uani 1 1 d .
C18 C 0.5929(3) -0.1649(3) 0.0623(3) 0.0318(6) Uani 1 1 d .
C19 C 0.4263(3) -0.3419(3) 0.0475(4) 0.0551(10) Uani 1 1 d .
H19A H 0.4900 -0.4065 0.0552 0.066 Uiso 1 1 calc R
H19B H 0.3936 -0.3528 -0.0388 0.066 Uiso 1 1 calc R
C20 C 0.7158(3) 0.0504(3) 0.0800(3) 0.0386(7) Uani 1 1 d .
H20A H 0.6911 0.0307 -0.0045 0.046 Uiso 1 1 calc R
C21 C 0.7970(3) 0.1645(3) 0.1507(3) 0.0443(8) Uani 1 1 d .
H21A H 0.8252 0.2242 0.1145 0.053 Uiso 1 1 calc R
C22 C 0.8360(3) 0.1898(3) 0.2749(3) 0.0347(7) Uani 1 1 d .
H22A H 0.8929 0.2661 0.3215 0.042 Uiso 1 1 calc R

loop_
_atom_site_aniso_label
_atom_site_aniso_U_11
_atom_site_aniso_U_22
_atom_site_aniso_U_33
_atom_site_aniso_U_23
_atom_site_aniso_U_13
_atom_site_aniso_U_12
Cu1 0.01385(17) 0.02315(19) 0.02757(19) 0.00196(13) 0.00332(12) -0.00271(12)
O1 0.0176(10) 0.0338(11) 0.0626(14) 0.0154(10) 0.0112(9) 0.0006(8)
C1 0.0167(13) 0.0301(15) 0.0255(14) 0.0080(11) 0.0035(10) 0.0022(11)
O1W 0.0577(15) 0.0487(14) 0.0576(16) 0.0109(12) 0.0314(12) 0.0055(12)
O2 0.0173(9) 0.0283(11) 0.0395(11) 0.0082(9) 0.0084(8) 0.0028(7)
N1 0.0200(11) 0.0213(12) 0.0316(13) 0.0053(9) 0.0051(9) 0.0008(9)
C2 0.0180(13) 0.0247(14) 0.0275(14) 0.0082(11) 0.0054(11) 0.0018(10)
O2W 0.0608(17) 0.0435(15) 0.095(2) -0.0067(14) -0.0138(15) 0.0072(13)
O3 0.0137(9) 0.0316(11) 0.0418(12) 0.0138(9) 0.0042(8) 0.0014(8)
N2 0.0522(17) 0.0364(15) 0.0372(15) 0.0169(12) -0.0139(12) -0.0223(12)
C3 0.0213(13) 0.0172(13) 0.0267(14) 0.0030(10) 0.0056(11) 0.0028(10)
O3W 0.128(3) 0.0596(19) 0.088(2) 0.0394(17) 0.056(2) 0.0278(18)
O4 0.0537(14) 0.0276(12) 0.0537(15) 0.0141(11) -0.0148(11) -0.0088(10)
N3 0.0210(11) 0.0261(12) 0.0307(13) 0.0049(10) 0.0041(9) -0.0021(9)
C4 0.0168(12) 0.0217(13) 0.0257(14) 0.0068(11) 0.0042(10) 0.0005(10)
O5 0.0455(13) 0.0492(14) 0.0391(13) -0.0060(11) 0.0126(10) -0.0080(11)
N4 0.0327(13) 0.0274(13) 0.0383(14) -0.0042(11) 0.0079(11) -0.0072(10)
C5 0.0217(14) 0.0236(14) 0.0189(13) 0.0041(10) 0.0037(10) -0.0022(11)
O6 0.0275(11) 0.0200(11) 0.0557(14) 0.0078(9) 0.0028(9) -0.0021(8)
C6 0.0190(13) 0.0246(15) 0.0488(18) 0.0088(13) 0.0100(12) 0.0051(11)
C7 0.0295(15) 0.0174(14) 0.062(2) 0.0020(13) 0.0140(14) 0.0031(11)
C8 0.0216(14) 0.0261(15) 0.0463(18) 0.0069(13) 0.0057(12) -0.0048(11)
C9 0.0232(13) 0.0229(14) 0.0302(15) 0.0069(11) 0.0050(11) -0.0019(11)
C10 0.0215(13) 0.0220(14) 0.0295(15) 0.0039(11) 0.0043(11) -0.0015(10)
C11 0.0255(14) 0.0267(15) 0.0290(15) 0.0048(12) 0.0042(12) -0.0044(11)
C12 0.056(2) 0.0384(18) 0.0252(16) 0.0044(13) -0.0052(14) -0.0205(15)
C13 0.0291(15) 0.0322(16) 0.0290(15) 0.0095(12) 0.0016(12) 0.0007(12)
C14 0.0375(17) 0.0279(15) 0.0393(18) 0.0153(13) 0.0082(13) -0.0005(12)
C15 0.0237(14) 0.0234(14) 0.0383(17) 0.0051(12) 0.0055(12) -0.0016(11)
C16 0.0194(13) 0.0293(15) 0.0309(15) 0.0089(12) 0.0041(11) -0.0044(11)
C17 0.0226(14) 0.0269(15) 0.0356(16) 0.0075(12) 0.0027(12) 0.0020(11)
C18 0.0233(14) 0.0317(16) 0.0330(16) 0.0031(13) 0.0007(12) 0.0006(12)
C19 0.0383(18) 0.0256(17) 0.084(3) -0.0100(17) 0.0168(18) -0.0065(14)
C20 0.0444(18) 0.0400(18) 0.0298(16) 0.0133(14) 0.0022(13) -0.0019(14)
C21 0.052(2) 0.0360(18) 0.046(2) 0.0229(15) 0.0028(15) -0.0094(15)
C22 0.0342(16) 0.0249(15) 0.0412(18) 0.0089(13) 0.0037(13) -0.0052(12)

loop_
_atom_type_symbol
_atom_type_description
_atom_type_scat_dispersion_real
_atom_type_scat_dispersion_imag
_atom_type_scat_source
C C 0.0033 0.0016 'International Tables Vol C Tables 4.2.6.8 and 6.1.1.4'
H H 0.0000 0.0000 'International Tables Vol C Tables 4.2.6.8 and 6.1.1.4'
Cu Cu 0.3201 1.2651 'International Tables Vol C Tables 4.2.6.8 and 6.1.1.4'
N N 0.0061 0.0033 'International Tables Vol C Tables 4.2.6.8 and 6.1.1.4'
O O 0.0106 0.0060 'International Tables Vol C Tables 4.2.6.8 and 6.1.1.4'

loop_
_geom_angle_atom_site_label_1
_geom_angle_atom_site_label_2
_geom_angle_atom_site_label_3
_geom_angle
_geom_angle_site_symmetry_1
_geom_angle_site_symmetry_3
O3 Cu1 N3 90.41(8) 1_655 .
O3 Cu1 O2 147.83(8) 1_655 .
N3 Cu1 O2 90.57(8) . .
O3 Cu1 N1 87.39(8) 1_655 .
N3 Cu1 N1 177.63(8) . .
O2 Cu1 N1 91.77(8) . .
O3 Cu1 O6 124.17(7) 1_655 2_656
N3 Cu1 O6 90.00(8) . 2_656
O2 Cu1 O6 87.98(7) . 2_656
N1 Cu1 O6 90.51(8) . 2_656
O1 C1 O2 122.3(2) . .
O1 C1 C2 120.2(2) . .
O2 C1 C2 117.5(2) . .
H1WA O1W H1WB 107.8 . .
C1 O2 Cu1 104.56(15) . .
C9 N1 C15 117.8(2) . .
C9 N1 Cu1 117.15(18) . .
C15 N1 Cu1 125.08(18) . .
C3 C2 C8 119.0(2) . .
C3 C2 C1 120.9(2) . .
C8 C2 C1 120.1(2) . .
H2WA O2W H2WB 107.7 . .
C5 O3 Cu1 125.45(17) . 1_455
C11 N2 C12 121.5(3) . .
C11 N2 H3B 119.2 . .
C12 N2 H3B 119.2 . .
C2 C3 C4 121.1(2) . .
C2 C3 H3A 119.5 . .
C4 C3 H3A 119.5 . .
H3WA O3W H3WB 107.9 . .
C16 N3 C22 118.3(2) . .
C16 N3 Cu1 121.23(18) . .
C22 N3 Cu1 120.38(18) . .
C6 C4 C3 118.9(2) . .
C6 C4 C5 121.3(2) . .
C3 C4 C5 119.8(2) . .
C18 N4 C19 121.1(3) . .
C18 N4 H5A 119.5 . .
C19 N4 H5A 119.5 . .
O6 C5 O3 125.3(2) . .
O6 C5 C4 118.3(2) . .
O3 C5 C4 116.4(2) . .
C5 O6 Cu1 161.98(18) . 2_656
C7 C6 C4 120.4(2) . .
C7 C6 H6A 119.8 . .
C4 C6 H6A 119.8 . .
C8 C7 C6 120.3(3) . .
C8 C7 H7A 119.9 . .
C6 C7 H7A 119.9 . .
C7 C8 C2 120.2(2) . .
C7 C8 H8A 119.9 . .
C2 C8 H8A 119.9 . .
N1 C9 C10 123.6(2) . .
N1 C9 H9A 118.2 . .
C10 C9 H9A 118.2 . .
C9 C10 C13 118.1(2) . .
C9 C10 C11 117.0(2) . .
C13 C10 C11 124.8(2) . .
O4 C11 N2 121.5(3) . .
O4 C11 C10 120.2(2) . .
N2 C11 C10 118.2(3) . .
N2 C12 C19 111.3(3) . 1_666
N2 C12 H12A 109.4 . .
C19 C12 H12A 109.4 1_666 .
N2 C12 H12B 109.4 . .
C19 C12 H12B 109.4 1_666 .
H12A C12 H12B 108.0 . .
C14 C13 C10 118.2(3) . .
C14 C13 H13A 120.9 . .
C10 C13 H13A 120.9 . .
C15 C14 C13 120.1(3) . .
C15 C14 H14A 120.0 . .
C13 C14 H14A 120.0 . .
N1 C15 C14 122.2(2) . .
N1 C15 H15A 118.9 . .
C14 C15 H15A 118.9 . .
N3 C16 C17 122.8(2) . .
N3 C16 H16A 118.6 . .
C17 C16 H16A 118.6 . .
C16 C17 C20 118.3(2) . .
C16 C17 C18 121.4(2) . .
C20 C17 C18 120.1(3) . .
O5 C18 N4 122.1(3) . .
O5 C18 C17 120.7(3) . .
N4 C18 C17 117.2(2) . .
N4 C19 C12 112.6(3) . 1_444
N4 C19 H19A 109.1 . .
C12 C19 H19A 109.1 1_444 .
N4 C19 H19B 109.1 . .
C12 C19 H19B 109.1 1_444 .
H19A C19 H19B 107.8 . .
C21 C20 C17 118.8(3) . .
C21 C20 H20A 120.6 . .
C17 C20 H20A 120.6 . .
C22 C21 C20 119.8(3) . .
C22 C21 H21A 120.1 . .
C20 C21 H21A 120.1 . .
N3 C22 C21 122.0(3) . .
N3 C22 H22A 119.0 . .
C21 C22 H22A 119.0 . .

loop_
_geom_bond_atom_site_label_1
_geom_bond_atom_site_label_2
_geom_bond_distance
_geom_bond_site_symmetry_2
Cu1 O3 1.9691(17) 1_655
Cu1 N3 2.027(2) .
Cu1 O2 2.0270(18) .
Cu1 N1 2.035(2) .
Cu1 O6 2.219(2) 2_656
O1 C1 1.243(3) .
C1 O2 1.274(3) .
C1 C2 1.506(3) .
O1W H1WA 0.8477 .
O1W H1WB 0.8514 .
N1 C9 1.338(3) .
N1 C15 1.341(4) .
C2 C3 1.389(3) .
C2 C8 1.395(4) .
O2W H2WA 0.8520 .
O2W H2WB 0.8480 .
O3 C5 1.268(3) .
O3 Cu1 1.9691(17) 1_455
N2 C11 1.321(4) .
N2 C12 1.464(4) .
N2 H3B 0.8600 .
C3 C4 1.393(3) .
C3 H3A 0.9300 .
O3W H3WA 0.8457 .
O3W H3WB 0.8517 .
O4 C11 1.229(3) .
N3 C16 1.338(3) .
N3 C22 1.346(4) .
C4 C6 1.390(4) .
C4 C5 1.509(3) .
O5 C18 1.241(3) .
N4 C18 1.325(4) .
N4 C19 1.450(4) .
N4 H5A 0.8600 .
C5 O6 1.235(3) .
O6 Cu1 2.219(2) 2_656
C6 C7 1.384(4) .
C6 H6A 0.9300 .
C7 C8 1.383(4) .
C7 H7A 0.9300 .
C8 H8A 0.9300 .
C9 C10 1.382(4) .
C9 H9A 0.9300 .
C10 C13 1.394(4) .
C10 C11 1.499(4) .
C12 C19 1.492(5) 1_666
C12 H12A 0.9700 .
C12 H12B 0.9700 .
C13 C14 1.379(4) .
C13 H13A 0.9300 .
C14 C15 1.374(4) .
C14 H14A 0.9300 .
C15 H15A 0.9300 .
C16 C17 1.386(4) .
C16 H16A 0.9300 .
C17 C20 1.387(4) .
C17 C18 1.500(4) .
C19 C12 1.492(5) 1_444
C19 H19A 0.9700 .
C19 H19B 0.9700 .
C20 C21 1.377(4) .
C20 H20A 0.9300 .
C21 C22 1.372(4) .
C21 H21A 0.9300 .
C22 H22A 0.9300 .

loop_
_geom_torsion_atom_site_label_1
_geom_torsion_atom_site_label_2
_geom_torsion_atom_site_label_3
_geom_torsion_atom_site_label_4
_geom_torsion
_geom_torsion_site_symmetry_1
_geom_torsion_site_symmetry_4
O1 C1 O2 Cu1 -2.9(3) . .
C2 C1 O2 Cu1 176.69(18) . .
O3 Cu1 O2 C1 -2.5(2) 1_655 .
N3 Cu1 O2 C1 -94.19(17) . .
N1 Cu1 O2 C1 85.39(17) . .
O6 Cu1 O2 C1 175.83(17) 2_656 .
O3 Cu1 N1 C9 44.71(19) 1_655 .
N3 Cu1 N1 C9 67(2) . .
O2 Cu1 N1 C9 -103.11(19) . .
O6 Cu1 N1 C9 168.89(19) 2_656 .
O3 Cu1 N1 C15 -134.2(2) 1_655 .
N3 Cu1 N1 C15 -112(2) . .
O2 Cu1 N1 C15 78.0(2) . .
O6 Cu1 N1 C15 -10.0(2) 2_656 .
O1 C1 C2 C3 167.6(3) . .
O2 C1 C2 C3 -11.9(4) . .
O1 C1 C2 C8 -10.4(4) . .
O2 C1 C2 C8 170.0(2) . .
C8 C2 C3 C4 2.5(4) . .
C1 C2 C3 C4 -175.6(2) . .
O3 Cu1 N3 C16 146.1(2) 1_655 .
O2 Cu1 N3 C16 -66.1(2) . .
N1 Cu1 N3 C16 124(2) . .
O6 Cu1 N3 C16 21.9(2) 2_656 .
O3 Cu1 N3 C22 -30.5(2) 1_655 .
O2 Cu1 N3 C22 117.4(2) . .
N1 Cu1 N3 C22 -52(2) . .
O6 Cu1 N3 C22 -154.6(2) 2_656 .
C2 C3 C4 C6 -2.0(4) . .
C2 C3 C4 C5 179.0(2) . .
Cu1 O3 C5 O6 22.2(4) 1_455 .
Cu1 O3 C5 C4 -157.30(17) 1_455 .
C6 C4 C5 O6 -163.1(3) . .
C3 C4 C5 O6 15.8(4) . .
C6 C4 C5 O3 16.4(4) . .
C3 C4 C5 O3 -164.6(2) . .
O3 C5 O6 Cu1 -12.2(8) . 2_656
C4 C5 O6 Cu1 167.3(5) . 2_656
C3 C4 C6 C7 -0.7(4) . .
C5 C4 C6 C7 178.3(3) . .
C4 C6 C7 C8 2.8(5) . .
C6 C7 C8 C2 -2.3(5) . .
C3 C2 C8 C7 -0.3(4) . .
C1 C2 C8 C7 177.8(3) . .
C15 N1 C9 C10 1.1(4) . .
Cu1 N1 C9 C10 -177.9(2) . .
N1 C9 C10 C13 -1.4(4) . .
N1 C9 C10 C11 180.0(2) . .
C12 N2 C11 O4 1.0(5) . .
C12 N2 C11 C10 -178.6(3) . .
C9 C10 C11 O4 23.0(4) . .
C13 C10 C11 O4 -155.5(3) . .
C9 C10 C11 N2 -157.4(3) . .
C13 C10 C11 N2 24.1(4) . .
C11 N2 C12 C19 -86.3(4) . 1_666
C9 C10 C13 C14 0.3(4) . .
C11 C10 C13 C14 178.8(3) . .
C10 C13 C14 C15 1.1(4) . .
C9 N1 C15 C14 0.4(4) . .
Cu1 N1 C15 C14 179.3(2) . .
C13 C14 C15 N1 -1.5(4) . .
C22 N3 C16 C17 3.0(4) . .
Cu1 N3 C16 C17 -173.6(2) . .
N3 C16 C17 C20 -2.6(4) . .
N3 C16 C17 C18 172.3(2) . .
C19 N4 C18 O5 3.5(5) . .
C19 N4 C18 C17 -174.1(3) . .
C16 C17 C18 O5 -139.4(3) . .
C20 C17 C18 O5 35.4(4) . .
C16 C17 C18 N4 38.2(4) . .
C20 C17 C18 N4 -147.0(3) . .
C18 N4 C19 C12 -169.6(3) . 1_444
C16 C17 C20 C21 0.0(4) . .
C18 C17 C20 C21 -175.0(3) . .
C17 C20 C21 C22 2.1(5) . .
C16 N3 C22 C21 -0.7(4) . .
Cu1 N3 C22 C21 175.9(2) . .
C20 C21 C22 N3 -1.8(5) . .
